data_7201469
loop_
_publ_author_name
'Lastra-Barreira, Beatriz'
'D\'iez, Josefina'
'Crochet, Pascale'

_publ_section_title
;
 Highly water-soluble arene-ruthenium(ii) complexes: application to
 catalytic isomerization of allylic alcohols in aqueous medium
;
_journal_issue 10
_journal_name_full 'Green Chemistry'
_journal_page_first 1681
_journal_paper_doi 10.1039/b914789f
_journal_volume 11
_journal_year 2009
_chemical_compound_source synthesis
_chemical_formula_moiety 'C11 H19 Cl2 O5 P Ru'
_chemical_formula_sum 'C11 H19 Cl2 O5 P Ru'
_chemical_formula_weight 434.20
_chemical_name_systematic
;
?
;
_space_group_IT_number 2
_symmetry_cell_setting triclinic
_symmetry_space_group_name_Hall '-P 1'
_symmetry_space_group_name_H-M 'P -1'
_atom_sites_solution_hydrogens geom
_atom_sites_solution_primary direct
_atom_sites_solution_secondary difmap
_audit_creation_method SHELXL-97
_cell_angle_alpha 80.825(4)
_cell_angle_beta 81.027(4)
_cell_angle_gamma 63.636(5)
_cell_formula_units_Z 2
_cell_length_a 6.9850(6)
_cell_length_b 7.3150(6)
_cell_length_c 16.9400(16)
_cell_measurement_reflns_used 2606
_cell_measurement_temperature 150(2)
_cell_measurement_theta_max 25.350
_cell_measurement_theta_min 0.407
_cell_volume 762.05(12)
_computing_cell_refinement 'HKL Scalepack (Otwinowki & Minor 1997)'
_computing_data_collection 'Collect (Bruker, 2004)'
_computing_data_reduction 'HKL Denzo and scalepack (Otwinowski & Minor 1997)'
_computing_molecular_graphics 'PLATON (Spek, 2006)'
_computing_publication_material 'WinGX publication routines (Farrugia, 1999)'
_computing_structure_refinement 'SHELXL-97 (Sheldrick, 1997)'
_computing_structure_solution 'SIR-92 (Altomare, 1994)'
_diffrn_ambient_temperature 150(2)
_diffrn_detector_area_resol_mean 9
_diffrn_measured_fraction_theta_full 0.987
_diffrn_measured_fraction_theta_max 0.987
_diffrn_measurement_device '95 mm CCD camera on \k-goniostat'
_diffrn_measurement_device_type KappaCCD
_diffrn_measurement_method '\f and \w scan'
_diffrn_radiation_monochromator 'horizontally mounted graphite crystal'
_diffrn_radiation_source 'fine-focus sealed tube'
_diffrn_radiation_type MoK\a
_diffrn_radiation_wavelength 0.71073
_diffrn_reflns_av_R_equivalents 0.038
_diffrn_reflns_av_sigmaI/netI 0.0576
_diffrn_reflns_limit_h_max 8
_diffrn_reflns_limit_h_min -8
_diffrn_reflns_limit_k_max 8
_diffrn_reflns_limit_k_min -8
_diffrn_reflns_limit_l_max 20
_diffrn_reflns_limit_l_min 0
_diffrn_reflns_number 9619
_diffrn_reflns_theta_full 25.38
_diffrn_reflns_theta_max 25.38
_diffrn_reflns_theta_min 2.45
_diffrn_standards_number 0
_exptl_absorpt_coefficient_mu 1.498
_exptl_absorpt_correction_T_max 0.943
_exptl_absorpt_correction_T_min 0.851
_exptl_absorpt_correction_type multi-scan
_exptl_absorpt_process_details
;
multi-scan from symmetry-related measurements
Sortav (Blessing 1995)
;
_exptl_crystal_colour Red
_exptl_crystal_density_diffrn 1.892
_exptl_crystal_density_method 'not measured'
_exptl_crystal_description Prism
_exptl_crystal_F_000 436
_exptl_crystal_size_max 0.1
_exptl_crystal_size_mid 0.1
_exptl_crystal_size_min 0.05
_refine_diff_density_max 1.404
_refine_diff_density_min -1.146
_refine_diff_density_rms 0.137
_refine_ls_extinction_method none
_refine_ls_goodness_of_fit_ref 0.996
_refine_ls_hydrogen_treatment constr
_refine_ls_matrix_type full
_refine_ls_number_parameters 184
_refine_ls_number_reflns 2771
_refine_ls_number_restraints 0
_refine_ls_restrained_S_all 0.996
_refine_ls_R_factor_all 0.0460
_refine_ls_R_factor_gt 0.0364
_refine_ls_shift/su_max 0.000
_refine_ls_shift/su_mean 0.000
_refine_ls_structure_factor_coef Fsqd
_refine_ls_weighting_details 'calc w=1/[\s^2^(Fo^2^)+(0.0586P)^2^+0.0000P] where P=(Fo^2^+2Fc^2^)/3'
_refine_ls_weighting_scheme calc
_refine_ls_wR_factor_gt 0.0948
_refine_ls_wR_factor_ref 0.0991
_reflns_number_gt 2286
_reflns_number_total 2771
_reflns_threshold_expression >2sigma(I)
_cod_data_source_file b914789f.txt
_cod_data_source_block 2a
_cod_depositor_comments
;
The following automatic conversions were performed:
'_symmetry_cell_setting' value 'Triclinic' changed to 'triclinic'
according to '/home/saulius/struct/CIF-dictionaries/cif_core.dic'
dictionary named 'cif_core.dic' version 2.4.1 from
2010-06-29.

'_exptl_absorpt_correction_type' value 'Multi-scan' changed
to 'multi-scan' according to
'/home/saulius/struct/CIF-dictionaries/cif_core.dic' dictionary named
'cif_core.dic' version 2.4.1 from 2010-06-29.

Automatic conversion script
Id: cif_fix_enum 1527 2010-12-29 10:47:43Z saulius 
;
_cod_database_code 7201469

loop_
_symmetry_equiv_pos_as_xyz
'x, y, z'
'-x, -y, -z'

loop_
_atom_site_label
_atom_site_type_symbol
_atom_site_fract_x
_atom_site_fract_y
_atom_site_fract_z
_atom_site_U_iso_or_equiv
_atom_site_adp_type
_atom_site_occupancy
_atom_site_symmetry_multiplicity
_atom_site_calc_flag
_atom_site_refinement_flags
_atom_site_disorder_assembly
_atom_site_disorder_group
C1 C 0.4540(7) 0.9689(7) 0.0992(3) 0.0213(9) Uani 1 1 d . . .
H1 H 0.3597 0.9956 0.0612 0.026 Uiso 1 1 calc R . .
C2 C 0.4345(8) 1.1268(7) 0.1434(3) 0.0260(10) Uani 1 1 d . . .
H2 H 0.3283 1.2588 0.1328 0.031 Uiso 1 1 calc R . .
C3 C 0.5723(8) 1.0887(7) 0.2030(3) 0.0266(11) Uani 1 1 d . . .
H3 H 0.5650 1.1948 0.2289 0.032 Uiso 1 1 calc R . .
C4 C 0.7226(7) 0.8824(7) 0.2220(3) 0.0234(10) Uani 1 1 d . . .
H4 H 0.8082 0.8530 0.2634 0.028 Uiso 1 1 calc R . .
C5 C 0.7458(7) 0.7203(7) 0.1795(3) 0.0214(10) Uani 1 1 d . . .
H5 H 0.8408 0.5856 0.1940 0.026 Uiso 1 1 calc R . .
C6 C 0.6206(7) 0.7690(7) 0.1144(3) 0.0204(9) Uani 1 1 d . . .
C7 C 0.7950(7) 0.4206(7) 0.0827(3) 0.0217(10) Uani 1 1 d . . .
H7A H 0.7650 0.3643 0.1364 0.026 Uiso 1 1 calc R . .
H7B H 0.9373 0.4157 0.0781 0.026 Uiso 1 1 calc R . .
C8 C 0.7829(8) 0.2994(7) 0.0212(3) 0.0254(10) Uani 1 1 d . . .
H8A H 0.8697 0.1545 0.0350 0.030 Uiso 1 1 calc R . .
H8B H 0.6356 0.3203 0.0215 0.030 Uiso 1 1 calc R . .
C9 C 0.7567(9) 0.4763(8) 0.3780(3) 0.0411(14) Uani 1 1 d . . .
H9A H 0.6950 0.4641 0.3334 0.062 Uiso 1 1 calc R . .
H9B H 0.7462 0.3807 0.4225 0.062 Uiso 1 1 calc R . .
H9C H 0.9049 0.4470 0.3628 0.062 Uiso 1 1 calc R . .
C10 C 0.0545(8) 0.7719(9) 0.4216(3) 0.0352(12) Uani 1 1 d . . .
H10A H 0.0190 0.7732 0.3690 0.053 Uiso 1 1 calc R . .
H10B H -0.0173 0.9081 0.4380 0.053 Uiso 1 1 calc R . .
H10C H 0.0094 0.6819 0.4589 0.053 Uiso 1 1 calc R . .
C11 C 0.3950(9) 1.1737(8) 0.3996(3) 0.0341(12) Uani 1 1 d . . .
H11A H 0.5480 1.1173 0.3875 0.051 Uiso 1 1 calc R . .
H11B H 0.3537 1.2559 0.4436 0.051 Uiso 1 1 calc R . .
H11C H 0.3267 1.2574 0.3533 0.051 Uiso 1 1 calc R . .
Cl1 Cl 0.29777(17) 0.61565(16) 0.23156(7) 0.0227(3) Uani 1 1 d . . .
Cl2 Cl 0.03702(17) 1.11837(16) 0.25830(7) 0.0256(3) Uani 1 1 d . . .
O1 O 0.6359(5) 0.6308(5) 0.06718(18) 0.0227(7) Uani 1 1 d . . .
O2 O 0.8567(6) 0.3606(6) -0.0563(2) 0.0350(8) Uani 1 1 d . . .
H2O H 0.9819 0.3411 -0.0567 0.053 Uiso 1 1 calc R . .
O3 O 0.6415(5) 0.6838(5) 0.4013(2) 0.0332(8) Uani 1 1 d . . .
O4 O 0.3298(6) 1.0089(5) 0.4214(2) 0.0355(8) Uani 1 1 d . . .
O5 O 0.2841(6) 0.7004(6) 0.4201(2) 0.0349(8) Uani 1 1 d . . .
P1 P 0.40998(18) 0.82246(18) 0.37042(7) 0.0199(3) Uani 1 1 d . . .
Ru1 Ru 0.40797(5) 0.88443(5) 0.23334(2) 0.01669(14) Uani 1 1 d . . .

loop_
_atom_site_aniso_label
_atom_site_aniso_U_11
_atom_site_aniso_U_22
_atom_site_aniso_U_33
_atom_site_aniso_U_23
_atom_site_aniso_U_13
_atom_site_aniso_U_12
C1 0.023(2) 0.021(2) 0.014(2) 0.0018(17) 0.0011(18) -0.0054(19)
C2 0.027(2) 0.018(2) 0.030(3) 0.0010(19) 0.008(2) -0.011(2)
C3 0.031(3) 0.028(3) 0.029(3) -0.003(2) 0.003(2) -0.023(2)
C4 0.023(2) 0.030(3) 0.022(2) -0.0031(19) 0.0005(19) -0.017(2)
C5 0.010(2) 0.028(2) 0.025(2) -0.010(2) 0.0084(18) -0.0080(19)
C6 0.019(2) 0.022(2) 0.021(2) -0.0045(18) 0.0041(18) -0.0099(19)
C7 0.020(2) 0.021(2) 0.025(2) -0.0033(19) -0.0024(19) -0.0087(19)
C8 0.027(2) 0.024(2) 0.029(3) -0.005(2) -0.001(2) -0.014(2)
C9 0.041(3) 0.027(3) 0.039(3) -0.005(2) -0.012(3) 0.002(2)
C10 0.026(3) 0.053(3) 0.032(3) -0.002(2) 0.002(2) -0.025(3)
C11 0.043(3) 0.028(3) 0.035(3) -0.010(2) -0.005(2) -0.017(2)
Cl1 0.0247(6) 0.0193(5) 0.0284(6) -0.0049(4) -0.0008(5) -0.0131(5)
Cl2 0.0153(5) 0.0208(6) 0.0358(7) -0.0050(5) -0.0018(5) -0.0030(4)
O1 0.0224(16) 0.0225(16) 0.0216(16) -0.0074(13) -0.0052(13) -0.0057(14)
O2 0.037(2) 0.052(2) 0.0282(19) -0.0130(17) 0.0073(16) -0.0302(18)
O3 0.0278(19) 0.033(2) 0.033(2) -0.0049(16) -0.0087(15) -0.0055(16)
O4 0.041(2) 0.034(2) 0.031(2) -0.0114(16) 0.0004(16) -0.0148(17)
O5 0.0306(19) 0.045(2) 0.031(2) -0.0013(16) -0.0010(15) -0.0193(17)
P1 0.0183(6) 0.0231(6) 0.0185(6) -0.0032(5) -0.0021(5) -0.0085(5)
Ru1 0.0155(2) 0.0158(2) 0.0193(2) -0.00337(14) -0.00140(14) -0.00672(15)

loop_
_atom_type_symbol
_atom_type_description
_atom_type_scat_dispersion_real
_atom_type_scat_dispersion_imag
_atom_type_scat_source
C C 0.0033 0.0016 'International Tables Vol C Tables 4.2.6.8 and 6.1.1.4'
H H 0.0000 0.0000 'International Tables Vol C Tables 4.2.6.8 and 6.1.1.4'
Cl Cl 0.1484 0.1585 'International Tables Vol C Tables 4.2.6.8 and 6.1.1.4'
O O 0.0106 0.0060 'International Tables Vol C Tables 4.2.6.8 and 6.1.1.4'
P P 0.1023 0.0942 'International Tables Vol C Tables 4.2.6.8 and 6.1.1.4'
Ru Ru -1.2594 0.8363 'International Tables Vol C Tables 4.2.6.8 and 6.1.1.4'

loop_
_geom_angle_atom_site_label_1
_geom_angle_atom_site_label_2
_geom_angle_atom_site_label_3
_geom_angle
_geom_angle_site_symmetry_1
_geom_angle_site_symmetry_3
_geom_angle_publ_flag
C2 C1 C6 118.6(4) . . ?
C2 C1 Ru1 68.9(2) . . ?
C6 C1 Ru1 74.8(2) . . ?
C2 C1 H1 120.7 . . ?
C6 C1 H1 120.7 . . ?
Ru1 C1 H1 127.6 . . ?
C3 C2 C1 121.7(4) . . ?
C3 C2 Ru1 71.9(3) . . ?
C1 C2 Ru1 74.1(2) . . ?
C3 C2 H2 119.1 . . ?
C1 C2 H2 119.1 . . ?
Ru1 C2 H2 126.9 . . ?
C2 C3 C4 117.8(4) . . ?
C2 C3 Ru1 70.8(2) . . ?
C4 C3 Ru1 69.3(2) . . ?
C2 C3 H3 121.1 . . ?
C4 C3 H3 121.1 . . ?
Ru1 C3 H3 131.3 . . ?
C5 C4 C3 121.9(4) . . ?
C5 C4 Ru1 73.8(2) . . ?
C3 C4 Ru1 72.8(3) . . ?
C5 C4 H4 119.0 . . ?
C3 C4 H4 119.0 . . ?
Ru1 C4 H4 126.3 . . ?
C6 C5 C4 118.3(4) . . ?
C6 C5 Ru1 76.0(2) . . ?
C4 C5 Ru1 68.7(2) . . ?
C6 C5 H5 120.8 . . ?
C4 C5 H5 120.8 . . ?
Ru1 C5 H5 126.2 . . ?
O1 C6 C5 123.9(4) . . ?
O1 C6 C1 115.0(4) . . ?
C5 C6 C1 120.9(4) . . ?
O1 C6 Ru1 132.6(3) . . ?
C5 C6 Ru1 68.1(2) . . ?
C1 C6 Ru1 69.4(2) . . ?
O1 C7 C8 107.3(4) . . ?
O1 C7 H7A 110.3 . . ?
C8 C7 H7A 110.3 . . ?
O1 C7 H7B 110.3 . . ?
C8 C7 H7B 110.3 . . ?
H7A C7 H7B 108.5 . . ?
O2 C8 C7 110.7(4) . . ?
O2 C8 H8A 109.5 . . ?
C7 C8 H8A 109.5 . . ?
O2 C8 H8B 109.5 . . ?
C7 C8 H8B 109.5 . . ?
H8A C8 H8B 108.1 . . ?
O3 C9 H9A 109.5 . . ?
O3 C9 H9B 109.5 . . ?
H9A C9 H9B 109.5 . . ?
O3 C9 H9C 109.5 . . ?
H9A C9 H9C 109.5 . . ?
H9B C9 H9C 109.5 . . ?
O5 C10 H10A 109.5 . . ?
O5 C10 H10B 109.5 . . ?
H10A C10 H10B 109.5 . . ?
O5 C10 H10C 109.5 . . ?
H10A C10 H10C 109.5 . . ?
H10B C10 H10C 109.5 . . ?
O4 C11 H11A 109.5 . . ?
O4 C11 H11B 109.5 . . ?
H11A C11 H11B 109.5 . . ?
O4 C11 H11C 109.5 . . ?
H11A C11 H11C 109.5 . . ?
H11B C11 H11C 109.5 . . ?
C6 O1 C7 117.8(3) . . ?
C8 O2 H2O 109.5 . . ?
C9 O3 P1 117.9(3) . . ?
C11 O4 P1 122.7(3) . . ?
C10 O5 P1 123.0(3) . . ?
O4 P1 O5 100.2(2) . . ?
O4 P1 O3 100.55(19) . . ?
O5 P1 O3 98.90(19) . . ?
O4 P1 Ru1 118.92(15) . . ?
O5 P1 Ru1 119.90(14) . . ?
O3 P1 Ru1 114.77(14) . . ?
C4 Ru1 C2 67.53(18) . . ?
C4 Ru1 C3 37.85(17) . . ?
C2 Ru1 C3 37.34(17) . . ?
C4 Ru1 C5 37.55(16) . . ?
C2 Ru1 C5 79.41(17) . . ?
C3 Ru1 C5 67.87(17) . . ?
C4 Ru1 C1 79.07(17) . . ?
C2 Ru1 C1 37.02(16) . . ?
C3 Ru1 C1 67.00(17) . . ?
C5 Ru1 C1 66.44(17) . . ?
C4 Ru1 P1 90.56(12) . . ?
C2 Ru1 P1 134.44(13) . . ?
C3 Ru1 P1 102.18(13) . . ?
C5 Ru1 P1 107.57(12) . . ?
C1 Ru1 P1 168.81(12) . . ?
C4 Ru1 C6 65.22(16) . . ?
C2 Ru1 C6 65.04(16) . . ?
C3 Ru1 C6 77.24(16) . . ?
C5 Ru1 C6 35.95(16) . . ?
C1 Ru1 C6 35.89(15) . . ?
P1 Ru1 C6 141.68(11) . . ?
C4 Ru1 Cl2 139.18(12) . . ?
C2 Ru1 Cl2 86.29(13) . . ?
C3 Ru1 Cl2 103.46(13) . . ?
C5 Ru1 Cl2 164.77(13) . . ?
C1 Ru1 Cl2 98.88(12) . . ?
P1 Ru1 Cl2 86.18(4) . . ?
C6 Ru1 Cl2 131.71(11) . . ?
C4 Ru1 Cl1 131.89(12) . . ?
C2 Ru1 Cl1 134.12(13) . . ?
C3 Ru1 Cl1 162.73(13) . . ?
C5 Ru1 Cl1 97.32(11) . . ?
C1 Ru1 Cl1 99.50(12) . . ?
P1 Ru1 Cl1 90.53(4) . . ?
C6 Ru1 Cl1 85.53(10) . . ?
Cl2 Ru1 Cl1 88.86(4) . . ?

loop_
_geom_bond_atom_site_label_1
_geom_bond_atom_site_label_2
_geom_bond_distance
_geom_bond_site_symmetry_2
_geom_bond_publ_flag
C1 C2 1.421(6) . ?
C1 C6 1.422(6) . ?
C1 Ru1 2.269(4) . ?
C1 H1 0.9300 . ?
C2 C3 1.414(7) . ?
C2 Ru1 2.201(4) . ?
C2 H2 0.9300 . ?
C3 C4 1.423(7) . ?
C3 Ru1 2.216(4) . ?
C3 H3 0.9300 . ?
C4 C5 1.420(6) . ?
C4 Ru1 2.170(4) . ?
C4 H4 0.9300 . ?
C5 C6 1.416(6) . ?
C5 Ru1 2.237(4) . ?
C5 H5 0.9300 . ?
C6 O1 1.345(5) . ?
C6 Ru1 2.340(4) . ?
C7 O1 1.453(5) . ?
C7 C8 1.505(6) . ?
C7 H7A 0.9700 . ?
C7 H7B 0.9700 . ?
C8 O2 1.414(6) . ?
C8 H8A 0.9700 . ?
C8 H8B 0.9700 . ?
C9 O3 1.454(6) . ?
C9 H9A 0.9600 . ?
C9 H9B 0.9600 . ?
C9 H9C 0.9600 . ?
C10 O5 1.446(6) . ?
C10 H10A 0.9600 . ?
C10 H10B 0.9600 . ?
C10 H10C 0.9600 . ?
C11 O4 1.446(6) . ?
C11 H11A 0.9600 . ?
C11 H11B 0.9600 . ?
C11 H11C 0.9600 . ?
Cl1 Ru1 2.4145(10) . ?
Cl2 Ru1 2.4024(11) . ?
O2 H2O 0.8200 . ?
O3 P1 1.598(3) . ?
O4 P1 1.571(3) . ?
O5 P1 1.583(4) . ?
P1 Ru1 2.2948(12) . ?
